data_7054434
loop_
_publ_author_name
'Vishnoi, Pratap'
'Sen, Saumik'
'Patwari, G. Naresh'
'Murugavel, Ramaswamy'

_publ_section_title
;
 Charge transfer aided selective sensing and capture of picric acid by
 triphenylbenzenes
;
_journal_issue 2
_journal_name_full 'New J. Chem.'
_journal_page_first 886
_journal_paper_doi 10.1039/C4NJ01093K
_journal_volume 39
_journal_year 2015
_chemical_formula_sum 'C30 H33 N3'
_chemical_formula_weight 435.59
_chemical_name_systematic
;
 ?
;
_space_group_IT_number 14
_symmetry_cell_setting monoclinic
_symmetry_space_group_name_Hall '-P 2ybc'
_symmetry_space_group_name_H-M 'P 1 21/c 1'
_atom_sites_solution_hydrogens geom
_atom_sites_solution_primary direct
_atom_sites_solution_secondary difmap
_audit_creation_method SHELXL-97
_cell_angle_alpha 90.00
_cell_angle_beta 94.8640(10)
_cell_angle_gamma 90.00
_cell_formula_units_Z 4
_cell_length_a 13.508(9)
_cell_length_b 24.193(16)
_cell_length_c 7.507(5)
_cell_measurement_reflns_used 3446
_cell_measurement_temperature 150(2)
_cell_measurement_theta_max 29.1
_cell_measurement_theta_min 2.9
_cell_volume 2444(3)
_computing_cell_refinement 'CrystalClear-SM Expert 2.0 r4'
_computing_data_collection 'CrystalClear-SM Expert 2.0 r4 (Rigaku, 2009)'
_computing_data_reduction 'CrystalClear-SM Expert 2.0 r4'
_computing_molecular_graphics 'CrystalStructure 4.0 (Rigaku, 2010)'
_computing_publication_material 'CrystalStructure 4.0'
_computing_structure_refinement 'SHELXL-97 (Sheldrick, 1997)'
_computing_structure_solution 'SHELXL-97 (Sheldrick, 1997)'
_diffrn_ambient_temperature 150(2)
_diffrn_measured_fraction_theta_full 0.997
_diffrn_measured_fraction_theta_max 0.997
_diffrn_measurement_device_type 'Rigaku Saturn724+ (2x2 bin mode)'
_diffrn_measurement_method 'profile data from \w-scans'
_diffrn_radiation_monochromator graphite
_diffrn_radiation_source 'fine-focus sealed tube'
_diffrn_radiation_type MoK\a
_diffrn_radiation_wavelength 0.71075
_diffrn_reflns_av_R_equivalents 0.0722
_diffrn_reflns_av_sigmaI/netI 0.0666
_diffrn_reflns_limit_h_max 16
_diffrn_reflns_limit_h_min -16
_diffrn_reflns_limit_k_max 28
_diffrn_reflns_limit_k_min -26
_diffrn_reflns_limit_l_max 6
_diffrn_reflns_limit_l_min -8
_diffrn_reflns_number 18213
_diffrn_reflns_theta_full 25.00
_diffrn_reflns_theta_max 25.00
_diffrn_reflns_theta_min 2.85
_exptl_absorpt_coefficient_mu 0.069
_exptl_absorpt_correction_T_max 1.0
_exptl_absorpt_correction_T_min 0.614
_exptl_absorpt_correction_type multi-scan
_exptl_absorpt_process_details 'NUMABS (Rigaku, 1999)'
_exptl_crystal_colour colorless
_exptl_crystal_density_diffrn 1.184
_exptl_crystal_density_method 'not measured'
_exptl_crystal_description block
_exptl_crystal_F_000 936
_exptl_crystal_size_max 0.25
_exptl_crystal_size_mid 0.05
_exptl_crystal_size_min 0.02
_refine_diff_density_max 0.297
_refine_diff_density_min -0.229
_refine_diff_density_rms 0.051
_refine_ls_extinction_method none
_refine_ls_goodness_of_fit_ref 1.303
_refine_ls_hydrogen_treatment constr
_refine_ls_matrix_type full
_refine_ls_number_parameters 329
_refine_ls_number_reflns 4282
_refine_ls_number_restraints 36
_refine_ls_restrained_S_all 1.299
_refine_ls_R_factor_all 0.1581
_refine_ls_R_factor_gt 0.1283
_refine_ls_shift/su_max 0.001
_refine_ls_shift/su_mean 0.000
_refine_ls_structure_factor_coef Fsqd
_refine_ls_weighting_details 'calc w=1/[\s^2^(Fo^2^)+(0.0484P)^2^+3.1463P] where P=(Fo^2^+2Fc^2^)/3'
_refine_ls_weighting_scheme calc
_refine_ls_wR_factor_gt 0.2274
_refine_ls_wR_factor_ref 0.2450
_reflns_number_gt 3331
_reflns_number_total 4282
_reflns_threshold_expression >2sigma(I)
_cod_data_source_file c4nj01093k2.cif
_cod_data_source_block 1_[(N,N)Me2]3TAPB
_cod_depositor_comments
;
The following automatic conversions were performed:

'_exptl_absorpt_correction_type' value 'Multi-scan' changed to
'multi-scan' according to
/usr/data/users/saulius/crontab/automatic-downloads/rss-feeds/RSC/lib/dictionaries/cif_core.dic
dictionary named 'cif_core.dic' version 2.4.2 from 2011-04-26.

Automatic conversion script
Id: cif_fix_values 2827 2014-09-09 07:05:25Z andrius 

 Adding full bibliography for 7054434--7054435.cif.
;
_cod_original_sg_symbol_H-M P21/c
_cod_database_code 7054434

loop_
_symmetry_equiv_pos_as_xyz
'x, y, z'
'-x, y+1/2, -z+1/2'
'-x, -y, -z'
'x, -y-1/2, z-1/2'

loop_
_atom_site_label
_atom_site_type_symbol
_atom_site_fract_x
_atom_site_fract_y
_atom_site_fract_z
_atom_site_U_iso_or_equiv
_atom_site_adp_type
_atom_site_occupancy
_atom_site_symmetry_multiplicity
_atom_site_calc_flag
_atom_site_refinement_flags
_atom_site_disorder_assembly
_atom_site_disorder_group
N1 N 1.0093(3) 0.31570(15) 0.0526(5) 0.0533(10) Uani 1 1 d . . .
N2 N 0.2118(3) 0.07702(14) 0.2492(5) 0.0591(11) Uani 1 1 d . . .
N3 N 0.2607(3) 0.58206(13) 0.3268(5) 0.0461(9) Uani 1 1 d . . .
C1 C 0.6056(3) 0.31988(15) 0.2234(5) 0.0367(9) Uani 1 1 d . . .
C2 C 0.5486(3) 0.27172(15) 0.2269(5) 0.0390(10) Uani 1 1 d . . .
H2 H 0.5795 0.2369 0.2116 0.047 Uiso 1 1 calc R . .
C3 C 0.4479(3) 0.27352(15) 0.2522(5) 0.0408(10) Uani 1 1 d . . .
C4 C 0.4041(3) 0.32495(16) 0.2757(6) 0.0470(11) Uani 1 1 d . A .
H4 H 0.3357 0.3265 0.2958 0.056 Uiso 1 1 calc R . .
C5 C 0.4575(3) 0.37425(15) 0.2707(5) 0.0419(10) Uani 1 1 d . . .
C6 C 0.5589(3) 0.37055(15) 0.2458(5) 0.0377(10) Uani 1 1 d . A .
H6 H 0.5970 0.4035 0.2441 0.045 Uiso 1 1 calc R . .
C7 C 0.7118(3) 0.31782(15) 0.1888(5) 0.0372(9) Uani 1 1 d . . .
C8 C 0.7814(3) 0.35567(16) 0.2619(6) 0.0430(10) Uani 1 1 d . . .
H8 H 0.7612 0.3829 0.3425 0.052 Uiso 1 1 calc R . .
C9 C 0.8796(3) 0.35468(16) 0.2199(5) 0.0437(10) Uani 1 1 d . . .
H9 H 0.9253 0.3809 0.2734 0.052 Uiso 1 1 calc R . .
C10 C 0.9125(3) 0.31555(16) 0.0999(5) 0.0391(10) Uani 1 1 d . . .
C11 C 0.8436(3) 0.27670(16) 0.0277(5) 0.0414(10) Uani 1 1 d . . .
H11 H 0.8635 0.2491 -0.0520 0.050 Uiso 1 1 calc R . .
C12 C 0.7464(3) 0.27849(15) 0.0727(5) 0.0377(10) Uani 1 1 d . . .
H12 H 0.7009 0.2517 0.0221 0.045 Uiso 1 1 calc R . .
C13 C 1.0810(3) 0.3547(2) 0.1270(7) 0.0678(15) Uani 1 1 d . . .
H13A H 1.1445 0.3486 0.0757 0.102 Uiso 1 1 calc R . .
H13B H 1.0901 0.3499 0.2570 0.102 Uiso 1 1 calc R . .
H13C H 1.0576 0.3923 0.0992 0.102 Uiso 1 1 calc R . .
C14 C 1.0391(3) 0.27457(19) -0.0715(6) 0.0565(13) Uani 1 1 d . . .
H14A H 1.1089 0.2804 -0.0933 0.085 Uiso 1 1 calc R . .
H14B H 0.9975 0.2777 -0.1844 0.085 Uiso 1 1 calc R . .
H14C H 1.0313 0.2376 -0.0209 0.085 Uiso 1 1 calc R . .
C15 C 0.3876(3) 0.22212(16) 0.2496(5) 0.0410(10) Uani 1 1 d . . .
C16 C 0.2902(3) 0.22091(17) 0.1723(6) 0.0490(11) Uani 1 1 d . . .
H16 H 0.2625 0.2538 0.1198 0.059 Uiso 1 1 calc R . .
C17 C 0.2321(3) 0.17369(17) 0.1689(6) 0.0500(11) Uani 1 1 d . . .
H17 H 0.1660 0.1747 0.1146 0.060 Uiso 1 1 calc R . .
C18 C 0.2702(3) 0.12454(17) 0.2451(6) 0.0470(11) Uani 1 1 d . . .
C19 C 0.3687(3) 0.12475(18) 0.3196(6) 0.0496(11) Uani 1 1 d . . .
H19 H 0.3973 0.0918 0.3699 0.060 Uiso 1 1 calc R . .
C20 C 0.4245(3) 0.17263(16) 0.3206(6) 0.0449(11) Uani 1 1 d . . .
H20 H 0.4912 0.1716 0.3721 0.054 Uiso 1 1 calc R . .
C21 C 0.1108(4) 0.0777(2) 0.1666(9) 0.0866(19) Uani 1 1 d . . .
H21A H 0.0805 0.0413 0.1796 0.130 Uiso 1 1 calc R . .
H21B H 0.1115 0.0866 0.0394 0.130 Uiso 1 1 calc R . .
H21C H 0.0722 0.1057 0.2250 0.130 Uiso 1 1 calc R . .
C22 C 0.2587(5) 0.0251(2) 0.2992(9) 0.103(2) Uani 1 1 d . . .
H22A H 0.2085 -0.0042 0.2950 0.154 Uiso 1 1 calc R . .
H22B H 0.2911 0.0280 0.4207 0.154 Uiso 1 1 calc R . .
H22C H 0.3085 0.0164 0.2159 0.154 Uiso 1 1 calc R . .
C23A C 0.4076(4) 0.43071(16) 0.3006(7) 0.041(3) Uani 0.517(5) 1 d PGDU A 1
C24A C 0.3053(4) 0.43375(19) 0.2612(8) 0.048(3) Uani 0.517(5) 1 d PGD A 1
H24A H 0.2684 0.4012 0.2305 0.057 Uiso 0.517(5) 1 calc PR A 1
C25A C 0.2571(3) 0.4844(2) 0.2667(9) 0.050(3) Uani 0.517(5) 1 d PGD A 1
H25A H 0.1872 0.4865 0.2397 0.061 Uiso 0.517(5) 1 calc PR A 1
C26A C 0.3112(4) 0.53202(19) 0.3116(7) 0.020(2) Uani 0.517(5) 1 d PGDU A 1
C27A C 0.4134(4) 0.52898(17) 0.3510(8) 0.049(2) Uani 0.517(5) 1 d PGD A 1
H27A H 0.4504 0.5615 0.3817 0.059 Uiso 0.517(5) 1 calc PR A 1
C28A C 0.4617(3) 0.47833(19) 0.3455(8) 0.044(2) Uani 0.517(5) 1 d PGD A 1
H28A H 0.5316 0.4763 0.3725 0.053 Uiso 0.517(5) 1 calc PR A 1
C23B C 0.4055(4) 0.42889(19) 0.2698(8) 0.034(3) Uani 0.483(5) 1 d PGDU A 2
C24B C 0.3158(5) 0.4311(2) 0.3474(9) 0.046(3) Uani 0.483(5) 1 d PGD A 2
H24B H 0.2880 0.3983 0.3920 0.056 Uiso 0.483(5) 1 calc PR A 2
C25B C 0.2666(4) 0.4812(3) 0.3599(10) 0.046(3) Uani 0.483(5) 1 d PGD A 2
H25B H 0.2053 0.4827 0.4130 0.055 Uiso 0.483(5) 1 calc PR A 2
C26B C 0.3072(5) 0.5292(2) 0.2948(9) 0.063(5) Uani 0.483(5) 1 d PGDU A 2
C27B C 0.3970(5) 0.52701(19) 0.2171(9) 0.051(3) Uani 0.483(5) 1 d PGD A 2
H27B H 0.4247 0.5598 0.1726 0.061 Uiso 0.483(5) 1 calc PR A 2
C28B C 0.4461(4) 0.4769(2) 0.2046(9) 0.043(2) Uani 0.483(5) 1 d PGD A 2
H28B H 0.5074 0.4754 0.1515 0.051 Uiso 0.483(5) 1 calc PR A 2
C29 C 0.3143(4) 0.63201(17) 0.2873(6) 0.0581(13) Uani 1 1 d . A .
H29A H 0.2731 0.6644 0.3073 0.087 Uiso 1 1 calc R . .
H29B H 0.3301 0.6313 0.1622 0.087 Uiso 1 1 calc R . .
H29C H 0.3761 0.6340 0.3657 0.087 Uiso 1 1 calc R . .
C30 C 0.1549(3) 0.5854(2) 0.2783(7) 0.0668(15) Uani 1 1 d . A .
H30A H 0.1316 0.6229 0.3001 0.100 Uiso 1 1 calc R . .
H30B H 0.1202 0.5591 0.3505 0.100 Uiso 1 1 calc R . .
H30C H 0.1412 0.5763 0.1513 0.100 Uiso 1 1 calc R . .

loop_
_atom_site_aniso_label
_atom_site_aniso_U_11
_atom_site_aniso_U_22
_atom_site_aniso_U_33
_atom_site_aniso_U_23
_atom_site_aniso_U_13
_atom_site_aniso_U_12
N1 0.036(2) 0.063(2) 0.062(2) -0.0167(19) 0.0118(18) -0.0072(17)
N2 0.055(2) 0.042(2) 0.082(3) -0.002(2) 0.008(2) -0.0139(18)
N3 0.048(2) 0.0339(18) 0.057(2) -0.0016(16) 0.0053(17) 0.0064(16)
C1 0.033(2) 0.035(2) 0.042(2) -0.0017(17) 0.0045(18) 0.0030(17)
C2 0.036(2) 0.030(2) 0.052(2) 0.0035(18) 0.0082(19) 0.0014(17)
C3 0.032(2) 0.037(2) 0.053(3) 0.0041(19) 0.0074(19) -0.0013(17)
C4 0.030(2) 0.042(2) 0.070(3) 0.002(2) 0.010(2) 0.0040(18)
C5 0.038(2) 0.037(2) 0.052(3) 0.0011(19) 0.0077(19) 0.0028(18)
C6 0.031(2) 0.030(2) 0.052(2) 0.0020(18) 0.0059(18) -0.0027(16)
C7 0.033(2) 0.034(2) 0.045(2) 0.0011(18) 0.0048(18) 0.0024(17)
C8 0.041(2) 0.039(2) 0.050(3) -0.0047(19) 0.010(2) 0.0005(18)
C9 0.037(2) 0.046(2) 0.048(2) -0.004(2) 0.0029(19) -0.0077(19)
C10 0.029(2) 0.046(2) 0.043(2) 0.0008(19) 0.0051(18) -0.0009(17)
C11 0.040(2) 0.038(2) 0.046(2) -0.0035(19) 0.0045(19) 0.0012(18)
C12 0.033(2) 0.036(2) 0.044(2) -0.0011(18) 0.0023(18) -0.0022(17)
C13 0.044(3) 0.083(3) 0.078(4) -0.014(3) 0.016(3) -0.022(3)
C14 0.036(2) 0.073(3) 0.062(3) 0.000(3) 0.013(2) -0.005(2)
C15 0.035(2) 0.039(2) 0.050(2) -0.0024(19) 0.0102(19) 0.0017(18)
C16 0.036(2) 0.045(2) 0.066(3) 0.001(2) 0.005(2) 0.0025(19)
C17 0.034(2) 0.052(3) 0.064(3) -0.008(2) 0.007(2) -0.001(2)
C18 0.045(3) 0.043(2) 0.055(3) -0.006(2) 0.013(2) -0.010(2)
C19 0.044(3) 0.050(3) 0.055(3) 0.002(2) 0.005(2) -0.003(2)
C20 0.036(2) 0.040(2) 0.059(3) -0.001(2) 0.005(2) 0.0002(19)
C21 0.061(3) 0.069(3) 0.126(5) 0.005(3) -0.016(4) -0.027(3)
C22 0.107(5) 0.055(3) 0.137(6) 0.031(3) -0.043(4) -0.039(3)
C23A 0.034(5) 0.047(6) 0.041(5) 0.015(4) -0.001(4) 0.000(4)
C24A 0.033(5) 0.027(4) 0.080(8) -0.003(4) -0.010(5) 0.003(4)
C25A 0.024(4) 0.049(5) 0.078(8) 0.008(5) -0.001(5) 0.004(4)
C26A 0.024(4) 0.016(4) 0.021(4) -0.006(3) 0.005(3) 0.000(3)
C27A 0.045(5) 0.032(4) 0.070(6) -0.014(4) -0.001(5) 0.003(4)
C28A 0.028(4) 0.053(5) 0.052(5) -0.004(4) 0.008(4) 0.001(4)
C23B 0.040(6) 0.028(5) 0.034(4) -0.019(4) 0.009(4) 0.000(4)
C24B 0.040(6) 0.042(6) 0.058(7) 0.001(5) 0.009(5) -0.001(4)
C25B 0.036(5) 0.040(5) 0.062(7) 0.001(5) 0.011(5) 0.004(4)
C26B 0.054(8) 0.066(8) 0.066(8) 0.005(6) -0.007(6) 0.009(6)
C27B 0.041(5) 0.045(5) 0.067(7) -0.009(5) 0.001(5) -0.010(4)
C28B 0.034(5) 0.038(5) 0.056(6) 0.001(4) 0.004(4) 0.001(4)
C29 0.067(3) 0.040(2) 0.069(3) 0.003(2) 0.010(3) 0.009(2)
C30 0.048(3) 0.059(3) 0.092(4) -0.002(3) -0.004(3) 0.017(2)

loop_
_atom_type_symbol
_atom_type_description
_atom_type_scat_dispersion_real
_atom_type_scat_dispersion_imag
_atom_type_scat_source
C C 0.0033 0.0016 'International Tables Vol C Tables 4.2.6.8 and 6.1.1.4'
H H 0.0000 0.0000 'International Tables Vol C Tables 4.2.6.8 and 6.1.1.4'
N N 0.0061 0.0033 'International Tables Vol C Tables 4.2.6.8 and 6.1.1.4'

loop_
_geom_angle_atom_site_label_1
_geom_angle_atom_site_label_2
_geom_angle_atom_site_label_3
_geom_angle
C10 N1 C13 121.7(4)
C10 N1 C14 119.1(3)
C13 N1 C14 119.3(4)
C18 N2 C22 119.0(4)
C18 N2 C21 119.6(4)
C22 N2 C21 119.9(4)
C26A N3 C30 120.4(4)
C26A N3 C29 116.6(4)
C30 N3 C29 113.7(3)
C26A N3 C26B 5.6(4)
C30 N3 C26B 116.0(4)
C29 N3 C26B 117.9(4)
C6 C1 C2 118.4(3)
C6 C1 C7 120.3(3)
C2 C1 C7 121.2(3)
C3 C2 C1 121.5(3)
C3 C2 H2 119.2
C1 C2 H2 119.2
C2 C3 C4 118.4(3)
C2 C3 C15 120.9(3)
C4 C3 C15 120.7(4)
C3 C4 C5 122.2(4)
C3 C4 H4 118.9
C5 C4 H4 118.9
C4 C5 C6 117.5(3)
C4 C5 C23B 120.8(4)
C6 C5 C23B 121.3(4)
C4 C5 C23A 121.2(4)
C6 C5 C23A 121.2(4)
C23B C5 C23A 8.6(3)
C1 C6 C5 121.9(3)
C1 C6 H6 119.0
C5 C6 H6 119.0
C8 C7 C12 116.4(4)
C8 C7 C1 122.7(3)
C12 C7 C1 120.8(3)
C9 C8 C7 121.7(4)
C9 C8 H8 119.2
C7 C8 H8 119.2
C8 C9 C10 121.1(4)
C8 C9 H9 119.4
C10 C9 H9 119.4
N1 C10 C11 121.0(4)
N1 C10 C9 121.3(4)
C11 C10 C9 117.7(4)
C12 C11 C10 119.9(4)
C12 C11 H11 120.1
C10 C11 H11 120.1
C11 C12 C7 123.2(4)
C11 C12 H12 118.4
C7 C12 H12 118.4
N1 C13 H13A 109.5
N1 C13 H13B 109.5
H13A C13 H13B 109.5
N1 C13 H13C 109.5
H13A C13 H13C 109.5
H13B C13 H13C 109.5
N1 C14 H14A 109.5
N1 C14 H14B 109.5
H14A C14 H14B 109.5
N1 C14 H14C 109.5
H14A C14 H14C 109.5
H14B C14 H14C 109.5
C20 C15 C16 116.0(4)
C20 C15 C3 122.6(4)
C16 C15 C3 121.4(4)
C17 C16 C15 122.6(4)
C17 C16 H16 118.7
C15 C16 H16 118.7
C16 C17 C18 120.3(4)
C16 C17 H17 119.8
C18 C17 H17 119.8
N2 C18 C19 121.0(4)
N2 C18 C17 121.3(4)
C19 C18 C17 117.7(4)
C20 C19 C18 120.3(4)
C20 C19 H19 119.8
C18 C19 H19 119.8
C19 C20 C15 122.9(4)
C19 C20 H20 118.5
C15 C20 H20 118.5
N2 C21 H21A 109.5
N2 C21 H21B 109.5
H21A C21 H21B 109.5
N2 C21 H21C 109.5
H21A C21 H21C 109.5
H21B C21 H21C 109.5
N2 C22 H22A 109.5
N2 C22 H22B 109.5
H22A C22 H22B 109.5
N2 C22 H22C 109.5
H22A C22 H22C 109.5
H22B C22 H22C 109.5
C24A C23A C28A 120.0
C24A C23A C5 116.9(3)
C28A C23A C5 122.7(3)
C25A C24A C23A 120.0
C25A C24A H24A 120.0
C23A C24A H24A 120.0
C24A C25A C26A 120.0
C24A C25A H25A 120.0
C26A C25A H25A 120.0
C25A C26A C27A 120.0
C25A C26A N3 119.2(4)
C27A C26A N3 120.7(4)
C28A C27A C26A 120.0
C28A C27A H27A 120.0
C26A C27A H27A 120.0
C27A C28A C23A 120.0
C27A C28A H28A 120.0
C23A C28A H28A 120.0
C24B C23B C28B 120.0
C24B C23B C5 117.2(4)
C28B C23B C5 122.7(4)
C23B C24B C25B 120.0
C23B C24B H24B 120.0
C25B C24B H24B 120.0
C26B C25B C24B 120.0
C26B C25B H25B 120.0
C24B C25B H25B 120.0
C25B C26B C27B 120.0
C25B C26B N3 119.1(4)
C27B C26B N3 120.5(4)
C28B C27B C26B 120.0
C28B C27B H27B 120.0
C26B C27B H27B 120.0
C27B C28B C23B 120.0
C27B C28B H28B 120.0
C23B C28B H28B 120.0
N3 C29 H29A 109.5
N3 C29 H29B 109.5
H29A C29 H29B 109.5
N3 C29 H29C 109.5
H29A C29 H29C 109.5
H29B C29 H29C 109.5
N3 C30 H30A 109.5
N3 C30 H30B 109.5
H30A C30 H30B 109.5
N3 C30 H30C 109.5
H30A C30 H30C 109.5
H30B C30 H30C 109.5

loop_
_geom_bond_atom_site_label_1
_geom_bond_atom_site_label_2
_geom_bond_distance
N1 C10 1.383(5)
N1 C13 1.432(5)
N1 C14 1.443(5)
N2 C18 1.396(5)
N2 C22 1.442(6)
N2 C21 1.449(6)
N3 C26A 1.399(5)
N3 C30 1.446(5)
N3 C29 1.453(5)
N3 C26B 1.454(6)
C1 C6 1.395(5)
C1 C2 1.398(5)
C1 C7 1.480(5)
C2 C3 1.391(5)
C2 H2 0.9500
C3 C4 1.395(5)
C3 C15 1.486(5)
C4 C5 1.396(5)
C4 H4 0.9500
C5 C6 1.401(5)
C5 C23B 1.497(6)
C5 C23A 1.548(5)
C6 H6 0.9500
C7 C8 1.391(5)
C7 C12 1.397(5)
C8 C9 1.390(5)
C8 H8 0.9500
C9 C10 1.405(5)
C9 H9 0.9500
C10 C11 1.399(5)
C11 C12 1.385(5)
C11 H11 0.9500
C12 H12 0.9500
C13 H13A 0.9800
C13 H13B 0.9800
C13 H13C 0.9800
C14 H14A 0.9800
C14 H14B 0.9800
C14 H14C 0.9800
C15 C20 1.386(5)
C15 C16 1.393(6)
C16 C17 1.385(6)
C16 H16 0.9500
C17 C18 1.399(6)
C17 H17 0.9500
C18 C19 1.398(6)
C19 C20 1.382(5)
C19 H19 0.9500
C20 H20 0.9500
C21 H21A 0.9800
C21 H21B 0.9800
C21 H21C 0.9800
C22 H22A 0.9800
C22 H22B 0.9800
C22 H22C 0.9800
C23A C24A 1.3900
C23A C28A 1.3900
C24A C25A 1.3900
C24A H24A 0.9500
C25A C26A 1.3900
C25A H25A 0.9500
C26A C27A 1.3900
C27A C28A 1.3900
C27A H27A 0.9500
C28A H28A 0.9500
C23B C24B 1.3900
C23B C28B 1.3900
C24B C25B 1.3900
C24B H24B 0.9500
C25B C26B 1.3900
C25B H25B 0.9500
C26B C27B 1.3900
C27B C28B 1.3900
C27B H27B 0.9500
C28B H28B 0.9500
C29 H29A 0.9800
C29 H29B 0.9800
C29 H29C 0.9800
C30 H30A 0.9800
C30 H30B 0.9800
C30 H30C 0.9800

loop_
_geom_torsion_atom_site_label_1
_geom_torsion_atom_site_label_2
_geom_torsion_atom_site_label_3
_geom_torsion_atom_site_label_4
_geom_torsion
C6 C1 C2 C3 -0.1(6)
C7 C1 C2 C3 -177.4(4)
C1 C2 C3 C4 -0.5(6)
C1 C2 C3 C15 178.0(4)
C2 C3 C4 C5 1.4(6)
C15 C3 C4 C5 -177.0(4)
C3 C4 C5 C6 -1.7(6)
C3 C4 C5 C23B 171.0(4)
C3 C4 C5 C23A -178.9(4)
C2 C1 C6 C5 -0.2(6)
C7 C1 C6 C5 177.1(4)
C4 C5 C6 C1 1.1(6)
C23B C5 C6 C1 -171.6(4)
C23A C5 C6 C1 178.3(4)
C6 C1 C7 C8 33.9(6)
C2 C1 C7 C8 -148.8(4)
C6 C1 C7 C12 -143.1(4)
C2 C1 C7 C12 34.1(6)
C12 C7 C8 C9 0.7(6)
C1 C7 C8 C9 -176.5(4)
C7 C8 C9 C10 0.7(6)
C13 N1 C10 C11 -179.1(4)
C14 N1 C10 C11 -0.8(6)
C13 N1 C10 C9 1.7(6)
C14 N1 C10 C9 -180.0(4)
C8 C9 C10 N1 177.5(4)
C8 C9 C10 C11 -1.7(6)
N1 C10 C11 C12 -177.9(4)
C9 C10 C11 C12 1.3(6)
C10 C11 C12 C7 0.1(6)
C8 C7 C12 C11 -1.0(6)
C1 C7 C12 C11 176.2(4)
C2 C3 C15 C20 37.2(6)
C4 C3 C15 C20 -144.4(4)
C2 C3 C15 C16 -141.9(4)
C4 C3 C15 C16 36.6(6)
C20 C15 C16 C17 1.3(6)
C3 C15 C16 C17 -179.6(4)
C15 C16 C17 C18 0.1(7)
C22 N2 C18 C19 -12.0(7)
C21 N2 C18 C19 -178.4(5)
C22 N2 C18 C17 168.9(5)
C21 N2 C18 C17 2.6(7)
C16 C17 C18 N2 177.6(4)
C16 C17 C18 C19 -1.5(6)
N2 C18 C19 C20 -177.6(4)
C17 C18 C19 C20 1.5(6)
C18 C19 C20 C15 0.0(7)
C16 C15 C20 C19 -1.4(6)
C3 C15 C20 C19 179.6(4)
C4 C5 C23A C24A -25.2(6)
C6 C5 C23A C24A 157.7(4)
C23B C5 C23A C24A 65(2)
C4 C5 C23A C28A 161.8(4)
C6 C5 C23A C28A -15.3(6)
C23B C5 C23A C28A -108(2)
C28A C23A C24A C25A 0.0
C5 C23A C24A C25A -173.2(4)
C23A C24A C25A C26A 0.0
C24A C25A C26A C27A 0.0
C24A C25A C26A N3 -176.2(4)
C30 N3 C26A C25A -6.4(6)
C29 N3 C26A C25A -151.0(4)
C26B N3 C26A C25A -46(4)
C30 N3 C26A C27A 177.4(4)
C29 N3 C26A C27A 32.8(5)
C26B N3 C26A C27A 137(4)
C25A C26A C27A C28A 0.0
N3 C26A C27A C28A 176.2(4)
C26A C27A C28A C23A 0.0
C24A C23A C28A C27A 0.0
C5 C23A C28A C27A 172.8(4)
C4 C5 C23B C24B 26.6(6)
C6 C5 C23B C24B -160.9(4)
C23A C5 C23B C24B -69(2)
C4 C5 C23B C28B -157.2(4)
C6 C5 C23B C28B 15.3(6)
C23A C5 C23B C28B 107(2)
C28B C23B C24B C25B 0.0
C5 C23B C24B C25B 176.3(5)
C23B C24B C25B C26B 0.0
C24B C25B C26B C27B 0.0
C24B C25B C26B N3 -173.2(6)
C26A N3 C26B C25B 90(4)
C30 N3 C26B C25B -51.4(6)
C29 N3 C26B C25B 168.8(4)
C26A N3 C26B C27B -83(4)
C30 N3 C26B C27B 135.4(4)
C29 N3 C26B C27B -4.4(6)
C25B C26B C27B C28B 0.0
N3 C26B C27B C28B 173.1(6)
C26B C27B C28B C23B 0.0
C24B C23B C28B C27B 0.0
C5 C23B C28B C27B -176.1(5)
